data_4003135
loop_
_publ_author_name
'Hodges, James M.'
'Xia, Yi'
'Malliakas, Christos D.'
'Alexander, Grant C. B.'
'Chan, Maria K. Y.'
'Kanatzidis, Mercouri G.'

_publ_section_title
;
 Two-Dimensional CsAg5Te3--xSx Semiconductors: Multi-anion Chalcogenides
 with Dynamic Disorder and Ultralow Thermal Conductivity
;
_journal_issue 20
_journal_name_full 'Chemistry of Materials'
_journal_page_first 7245
_journal_paper_doi 10.1021/acs.chemmater.8b03306
_journal_volume 30
_journal_year 2018
_chemical_formula_moiety 'Cs, 2(Ag2.5 S0.47 Te1.03)'
_chemical_formula_sum 'Ag5 Cs S0.94 Te2.06'
_chemical_formula_weight 965.25
_chemical_name_systematic 'Cesium pentasilver disulfide telluride'
_space_group_crystal_system tetragonal
_space_group_IT_number 123
_space_group_name_Hall '-P 4 2'
_space_group_name_H-M_alt 'P 4/m m m'
_audit_creation_date 2018-05-15
_audit_creation_method
;
Olex2 1.2
(compiled 2017.08.10 svn.r3458 for OlexSys, GUI svn.r5381)
;
_cell_angle_alpha 90
_cell_angle_beta 90
_cell_angle_gamma 90
_cell_formula_units_Z 1
_cell_length_a 4.4637(6)
_cell_length_b 4.4637(6)
_cell_length_c 11.335(2)
_cell_measurement_reflns_used 1891
_cell_measurement_temperature 293(2)
_cell_measurement_theta_max 29.53
_cell_measurement_theta_min 1.80
_cell_volume 225.85(6)
_computing_molecular_graphics 'Olex2 (Dolomanov et al., 2009)'
_computing_publication_material 'Olex2 (Dolomanov et al., 2009)'
_computing_structure_refinement 'XL (Sheldrick, 2008)'
_computing_structure_solution 'XT (Sheldrick, 2015)'
_diffrn_ambient_temperature 293(2)
_diffrn_detector 'Bruker APEX2 area detector'
_diffrn_detector_area_resol_mean 7.9
_diffrn_detector_type 'CCD area detector'
_diffrn_measured_fraction_theta_full 1.000
_diffrn_measured_fraction_theta_max 1.000
_diffrn_measurement_device 'three-circle diffractometer'
_diffrn_measurement_device_type 'STOE IPDS 2'
_diffrn_measurement_method '\w scans'
_diffrn_radiation_monochromator 'mirror optics'
_diffrn_radiation_probe x-ray
_diffrn_radiation_type MoK\a
_diffrn_radiation_wavelength 0.71073
_diffrn_reflns_av_R_equivalents 0.0489
_diffrn_reflns_av_unetI/netI 0.0163
_diffrn_reflns_Laue_measured_fraction_full 1.000
_diffrn_reflns_Laue_measured_fraction_max 1.000
_diffrn_reflns_limit_h_max 6
_diffrn_reflns_limit_h_min -4
_diffrn_reflns_limit_k_max 6
_diffrn_reflns_limit_k_min -6
_diffrn_reflns_limit_l_max 15
_diffrn_reflns_limit_l_min -15
_diffrn_reflns_number 1830
_diffrn_reflns_point_group_measured_fraction_full 1.000
_diffrn_reflns_point_group_measured_fraction_max 1.000
_diffrn_reflns_theta_full 26.000
_diffrn_reflns_theta_max 29.133
_diffrn_reflns_theta_min 1.797
_diffrn_source 'microfocus sealed X-ray tube'
_diffrn_source_type 'Incoatec I\ms'
_diffrn_standards_number 0
_exptl_absorpt_coefficient_mu 21.266
_exptl_absorpt_correction_T_max 0.1754
_exptl_absorpt_correction_T_min 0.0470
_exptl_absorpt_correction_type numerical
_exptl_absorpt_process_details 'Face indexed with XRED32 and XSHAPE'
_exptl_crystal_colour black
_exptl_crystal_colour_lustre metallic
_exptl_crystal_density_diffrn 7.097
_exptl_crystal_description plate
_exptl_crystal_F_000 412
_exptl_crystal_size_max 0.11742
_exptl_crystal_size_mid 0.08402
_exptl_crystal_size_min 0.03984
_refine_diff_density_max 1.245
_refine_diff_density_min -1.050
_refine_diff_density_rms 0.374
_refine_ls_extinction_coef 0.026(3)
_refine_ls_extinction_expression Fc^*^=kFc[1+0.001xFc^2^\l^3^/sin(2\q)]^-1/4^
_refine_ls_extinction_method 'SHELXL-2014/7 (Sheldrick 2014'
_refine_ls_goodness_of_fit_ref 1.324
_refine_ls_hydrogen_treatment undef
_refine_ls_matrix_type full
_refine_ls_number_parameters 16
_refine_ls_number_reflns 231
_refine_ls_number_restraints 0
_refine_ls_restrained_S_all 1.324
_refine_ls_R_factor_all 0.0319
_refine_ls_R_factor_gt 0.0288
_refine_ls_shift/su_max 0.000
_refine_ls_shift/su_mean 0.000
_refine_ls_structure_factor_coef Fsqd
_refine_ls_weighting_details 'w=1/[\s^2^(Fo^2^)+(0.0431P)^2^+0.0413P] where P=(Fo^2^+2Fc^2^)/3'
_refine_ls_weighting_scheme calc
_refine_ls_wR_factor_gt 0.0723
_refine_ls_wR_factor_ref 0.0740
_reflns_Friedel_coverage 0.000
_reflns_number_gt 212
_reflns_number_total 231
_reflns_threshold_expression 'I > 2\s(I)'
_cod_data_source_file cm8b03306_si_004.cif
_cod_data_source_block qwer
_cod_original_cell_volume 225.86(8)
_cod_database_code 4003135
_shelx_shelxl_version_number 2014/7
_shelx_space_group_comment
;
The symmetry employed for this shelxl refinement is uniquely defined
by the following loop, which should always be used as a source of
symmetry information in preference to the above space-group names.
They are only intended as comments.
;
_shelx_estimated_absorpt_t_max 0.485
_shelx_estimated_absorpt_t_min 0.189
_olex2_refinement_description
;
1. Shared sites
{Te02, S01}
2. Uiso/Uaniso restraints and constraints
Uanis(Te02) = Uanis(S01)
3. Others
 Sof(S01)=0.125*(1-FVAR(2))
 Sof(Te02)=0.125*FVAR(2)
 Fixed Sof: Cs01(0.0625)
;
_olex2_submission_special_instructions 'No special instructions were received'

loop_
_space_group_symop_operation_xyz
'x, y, z'
'-x, -y, z'
'-y, x, z'
'y, -x, z'
'-x, y, -z'
'x, -y, -z'
'y, x, -z'
'-y, -x, -z'
'-x, -y, -z'
'x, y, -z'
'y, -x, -z'
'-y, x, -z'
'x, -y, z'
'-x, y, z'
'-y, -x, z'
'y, x, z'

loop_
_atom_site_label
_atom_site_type_symbol
_atom_site_fract_x
_atom_site_fract_y
_atom_site_fract_z
_atom_site_U_iso_or_equiv
_atom_site_adp_type
_atom_site_occupancy
_atom_site_site_symmetry_order
_atom_site_calc_flag
_atom_site_refinement_flags_posn
_atom_site_refinement_flags_adp
_atom_site_refinement_flags_occupancy
Cs01 Cs 0.5000 0.5000 0.0000 0.0500(4) Uani 1 16 d . . .
Te01 Te 0.5000 0.5000 0.5000 0.0376(4) Uani 1 16 d S T P
Te02 Te 0.0000 0.0000 0.18530(9) 0.0329(4) Uani 0.530(5) 8 d S T P
Ag01 Ag 0.0000 0.0000 0.5000 0.0489(4) Uani 1 16 d S T P
Ag02 Ag 0.0000 0.5000 0.31459(9) 0.0605(4) Uani 1 4 d S T P
S01 S 0.0000 0.0000 0.18530(9) 0.0329(4) Uani 0.470(5) 8 d S T P

loop_
_atom_site_aniso_label
_atom_site_aniso_U_11
_atom_site_aniso_U_22
_atom_site_aniso_U_33
_atom_site_aniso_U_23
_atom_site_aniso_U_13
_atom_site_aniso_U_12
Cs01 0.0545(5) 0.0545(5) 0.0410(6) 0.000 0.000 0.000
Te01 0.0416(4) 0.0416(4) 0.0296(5) 0.000 0.000 0.000
Te02 0.0288(4) 0.0288(4) 0.0410(6) 0.000 0.000 0.000
Ag01 0.0441(5) 0.0441(5) 0.0586(8) 0.000 0.000 0.000
Ag02 0.0788(7) 0.0434(5) 0.0593(6) 0.000 0.000 0.000
S01 0.0288(4) 0.0288(4) 0.0410(6) 0.000 0.000 0.000

loop_
_atom_type_symbol
_atom_type_description
_atom_type_scat_dispersion_real
_atom_type_scat_dispersion_imag
_atom_type_scat_source
Ag Ag -0.8971 1.1015 'International Tables Vol C Tables 4.2.6.8 and 6.1.1.4'
Cs Cs -0.3680 2.1192 'International Tables Vol C Tables 4.2.6.8 and 6.1.1.4'
S S 0.1246 0.1234 'International Tables Vol C Tables 4.2.6.8 and 6.1.1.4'
Te Te -0.5308 1.6751 'International Tables Vol C Tables 4.2.6.8 and 6.1.1.4'

loop_
_geom_angle_atom_site_label_1
_geom_angle_atom_site_label_2
_geom_angle_atom_site_label_3
_geom_angle
_geom_angle_site_symmetry_1
_geom_angle_site_symmetry_3
Ag01 Te01 Ag01 180.0 . 1_665
Ag01 Te01 Ag01 90.0 1_665 1_655
Ag01 Te01 Ag01 90.0 . 1_655
Ag01 Te01 Ag01 90.0 . 1_565
Ag01 Te01 Ag01 180.0 1_655 1_565
Ag01 Te01 Ag01 90.0 1_665 1_565
Ag02 Te01 Ag01 120.983(9) 1_655 .
Ag02 Te01 Ag01 59.017(9) 1_655 1_655
Ag02 Te01 Ag01 59.017(9) 3_665 1_565
Ag02 Te01 Ag01 59.017(9) 11_566 1_665
Ag02 Te01 Ag01 59.017(9) 11_566 1_565
Ag02 Te01 Ag01 120.983(8) 3_655 1_665
Ag02 Te01 Ag01 59.017(9) 9_566 .
Ag02 Te01 Ag01 59.017(8) 9_666 1_665
Ag02 Te01 Ag01 59.017(9) 11_556 .
Ag02 Te01 Ag01 120.983(9) 11_556 1_665
Ag02 Te01 Ag01 120.983(9) 9_666 1_565
Ag02 Te01 Ag01 59.017(9) 3_665 1_665
Ag02 Te01 Ag01 120.983(9) 1_655 1_565
Ag02 Te01 Ag01 120.983(9) 9_566 1_665
Ag02 Te01 Ag01 120.983(9) 9_566 1_655
Ag02 Te01 Ag01 59.017(9) 1_655 1_665
Ag02 Te01 Ag01 120.983(8) . 1_655
Ag02 Te01 Ag01 120.983(8) . 1_665
Ag02 Te01 Ag01 120.983(9) 3_665 .
Ag02 Te01 Ag01 120.983(8) 11_566 .
Ag02 Te01 Ag01 120.983(9) 3_655 1_565
Ag02 Te01 Ag01 120.983(9) 11_566 1_655
Ag02 Te01 Ag01 120.983(9) 11_556 1_565
Ag02 Te01 Ag01 59.017(8) 3_655 .
Ag02 Te01 Ag01 59.017(9) 9_566 1_565
Ag02 Te01 Ag01 120.983(8) 9_666 .
Ag02 Te01 Ag01 59.017(9) . 1_565
Ag02 Te01 Ag01 59.017(9) 11_556 1_655
Ag02 Te01 Ag01 120.983(9) 3_665 1_655
Ag02 Te01 Ag01 59.017(9) 3_655 1_655
Ag02 Te01 Ag01 59.017(9) 9_666 1_655
Ag02 Te01 Ag01 59.017(8) . .
Ag02 Te01 Ag02 180.0 11_556 3_665
Ag02 Te01 Ag02 118.034(17) 9_666 3_665
Ag02 Te01 Ag02 61.966(17) 9_666 11_556
Ag02 Te01 Ag02 61.966(17) 11_566 9_566
Ag02 Te01 Ag02 61.966(17) 11_566 9_666
Ag02 Te01 Ag02 118.034(17) 3_655 9_566
Ag02 Te01 Ag02 180.0 9_666 .
Ag02 Te01 Ag02 93.44(3) 9_666 9_566
Ag02 Te01 Ag02 93.44(3) 1_655 .
Ag02 Te01 Ag02 61.966(17) 11_556 9_566
Ag02 Te01 Ag02 93.44(3) 11_566 11_556
Ag02 Te01 Ag02 118.034(17) 3_665 9_566
Ag02 Te01 Ag02 93.44(3) 3_655 3_665
Ag02 Te01 Ag02 118.034(17) 11_566 1_655
Ag02 Te01 Ag02 118.034(17) 11_556 .
Ag02 Te01 Ag02 61.966(17) 3_655 1_655
Ag02 Te01 Ag02 86.56(3) 9_566 .
Ag02 Te01 Ag02 86.56(3) 9_666 1_655
Ag02 Te01 Ag02 180.0 11_566 3_655
Ag02 Te01 Ag02 118.034(17) 11_556 1_655
Ag02 Te01 Ag02 118.034(17) 3_655 9_666
Ag02 Te01 Ag02 61.966(17) 3_665 1_655
Ag02 Te01 Ag02 86.56(3) 3_655 11_556
Ag02 Te01 Ag02 180.0 9_566 1_655
Ag02 Te01 Ag02 86.56(3) 11_566 3_665
Ag02 Te01 Ag02 118.034(17) 11_566 .
Ag02 Te01 Ag02 61.966(17) 3_655 .
Ag02 Te01 Ag02 61.966(17) 3_665 .
Ag02 Te02 Ag02 72.47(3) . 3_655
Ag02 Te02 Ag02 72.47(3) 1_545 3
Ag02 Te02 Ag02 113.42(6) 3_655 3
Ag02 Te02 Ag02 113.42(6) . 1_545
Ag02 Te02 Ag02 72.47(3) . 3
Ag02 Te02 Ag02 72.47(3) 3_655 1_545
Te01 Ag01 Te01 180.0 1_545 1_455
Te01 Ag01 Te01 90.0 1_445 1_545
Te01 Ag01 Te01 90.0 . 1_545
Te01 Ag01 Te01 180.0 . 1_445
Te01 Ag01 Te01 90.0 1_445 1_455
Te01 Ag01 Te01 90.0 . 1_455
Ag02 Ag01 Te01 120.983(9) 9_556 .
Ag02 Ag01 Te01 59.017(9) 3_655 1_545
Ag02 Ag01 Te01 120.983(9) 1_545 1_455
Ag02 Ag01 Te01 59.017(9) . .
Ag02 Ag01 Te01 120.983(9) 11_456 .
Ag02 Ag01 Te01 120.983(8) 11_556 1_445
Ag02 Ag01 Te01 59.017(9) 11_556 .
Ag02 Ag01 Te01 59.017(8) 3 1_445
Ag02 Ag01 Te01 120.983(8) . 1_545
Ag02 Ag01 Te01 120.983(8) 9_566 1_445
Ag02 Ag01 Te01 59.017(9) 3 1_455
Ag02 Ag01 Te01 59.017(8) 1_545 1_445
Ag02 Ag01 Te01 120.983(9) 3_655 1_455
Ag02 Ag01 Te01 59.017(9) 11_456 1_445
Ag02 Ag01 Te01 120.983(9) 11_456 1_545
Ag02 Ag01 Te01 120.983(9) 3_655 1_445
Ag02 Ag01 Te01 59.017(9) 9_556 1_545
Ag02 Ag01 Te01 59.017(9) 9_556 1_445
Ag02 Ag01 Te01 120.983(8) 1_545 .
Ag02 Ag01 Te01 120.983(8) . 1_445
Ag02 Ag01 Te01 120.983(9) 11_556 1_455
Ag02 Ag01 Te01 120.983(8) 3 .
Ag02 Ag01 Te01 59.017(9) 9_566 1_455
Ag02 Ag01 Te01 59.017(9) . 1_455
Ag02 Ag01 Te01 59.017(9) 11_456 1_455
Ag02 Ag01 Te01 59.017(9) 9_566 .
Ag02 Ag01 Te01 120.983(9) 9_556 1_455
Ag02 Ag01 Te01 120.983(9) 9_566 1_545
Ag02 Ag01 Te01 59.017(9) 1_545 1_545
Ag02 Ag01 Te01 59.017(9) 11_556 1_545
Ag02 Ag01 Te01 120.983(9) 3 1_545
Ag02 Ag01 Te01 59.017(9) 3_655 .
Ag02 Ag01 Ag02 93.44(3) 3 3_655
Ag02 Ag01 Ag02 180.0 11_556 3
Ag02 Ag01 Ag02 61.966(17) 9_566 11_456
Ag02 Ag01 Ag02 118.034(17) 9_566 3_655
Ag02 Ag01 Ag02 61.966(17) 3 1_545
Ag02 Ag01 Ag02 61.966(17) 1_545 3_655
Ag02 Ag01 Ag02 61.966(17) 3_655 .
Ag02 Ag01 Ag02 180.0 11_456 3_655
Ag02 Ag01 Ag02 118.034(17) 3 9_566
Ag02 Ag01 Ag02 61.966(17) 11_556 9_556
Ag02 Ag01 Ag02 93.44(3) 11_556 11_456
Ag02 Ag01 Ag02 118.034(17) 3 9_556
Ag02 Ag01 Ag02 86.56(3) 11_556 3_655
Ag02 Ag01 Ag02 93.44(3) 9_566 9_556
Ag02 Ag01 Ag02 180.0 9_556 .
Ag02 Ag01 Ag02 86.56(3) 1_545 9_556
Ag02 Ag01 Ag02 61.966(17) 11_556 9_566
Ag02 Ag01 Ag02 61.966(17) 11_456 9_556
Ag02 Ag01 Ag02 118.034(17) 11_556 1_545
Ag02 Ag01 Ag02 118.034(17) 3_655 9_556
Ag02 Ag01 Ag02 180.0 9_566 1_545
Ag02 Ag01 Ag02 118.034(17) 11_556 .
Ag02 Ag01 Ag02 86.56(3) 3 11_456
Ag02 Ag01 Ag02 61.966(17) 3 .
Ag02 Ag01 Ag02 118.034(17) 1_545 11_456
Ag02 Ag01 Ag02 86.56(3) 9_566 .
Ag02 Ag01 Ag02 118.034(17) 11_456 .
Ag02 Ag01 Ag02 93.44(3) 1_545 .
Te01 Ag02 Te01 93.44(3) . 1_455
Te01 Ag02 Ag01 61.966(17) . .
Te01 Ag02 Ag01 61.966(17) . 1_565
Te01 Ag02 Ag01 61.966(17) 1_455 .
Te01 Ag02 Ag02 120.983(9) 1_455 3_665
Te01 Ag02 Ag02 59.017(8) 1_455 3
Te01 Ag02 Ag02 59.017(9) . 3_665
Te01 Ag02 Ag02 120.983(8) 1_455 3_655
Te01 Ag02 Ag02 59.017(8) . 3_655
Te01 Ag02 Ag02 120.983(9) . 3_565
Te01 Ag02 Ag02 120.983(8) . 3
Te01 Ag02 Ag02 59.017(9) 1_455 3_565
Te02 Ag02 Te01 112.105(16) 1_565 1_455
Te02 Ag02 Te01 112.104(15) 1_565 .
Te02 Ag02 Te01 112.105(16) . .
Te02 Ag02 Te01 112.105(16) . 1_455
Te02 Ag02 Te02 113.42(6) 1_565 .
Te02 Ag02 Ag01 170.01(4) 1_565 .
Te02 Ag02 Ag01 76.57(2) 1_565 1_565
Te02 Ag02 Ag01 76.57(2) . .
Te02 Ag02 Ag01 170.01(4) . 1_565
Te02 Ag02 Ag02 53.767(14) 1_565 3_665
Te02 Ag02 Ag02 53.767(14) 1_565 3_565
Te02 Ag02 Ag02 126.233(14) . 3_665
Te02 Ag02 Ag02 126.233(14) . 3_565
Te02 Ag02 Ag02 53.768(14) . 3
Te02 Ag02 Ag02 126.233(14) 1_565 3_655
Te02 Ag02 Ag02 126.233(14) 1_565 3
Te02 Ag02 Ag02 53.768(14) . 3_655
Ag01 Ag02 Te01 61.966(17) 1_565 1_455
Ag01 Ag02 Ag01 93.44(3) 1_565 .
Ag01 Ag02 Ag02 59.017(8) . 3_655
Ag01 Ag02 Ag02 59.017(8) 1_565 3_565
Ag01 Ag02 Ag02 120.983(8) 1_565 3
Ag01 Ag02 Ag02 120.983(9) . 3_565
Ag01 Ag02 Ag02 59.017(9) 1_565 3_665
Ag01 Ag02 Ag02 120.983(9) 1_565 3_655
Ag01 Ag02 Ag02 120.983(9) . 3_665
Ag01 Ag02 Ag02 59.017(8) . 3
Ag02 Ag02 Ag02 90.0 3 3_655
Ag02 Ag02 Ag02 180.0 3 3_665
Ag02 Ag02 Ag02 90.0 3_665 3_565
Ag02 Ag02 Ag02 90.0 3_665 3_655
Ag02 Ag02 Ag02 90.0 3 3_565
Ag02 Ag02 Ag02 180.0 3_655 3_565
S01 Ag02 Te01 112.104(15) 1_565 .
S01 Ag02 Te01 112.105(16) 1_565 1_455
S01 Ag02 Te02 0.0 1_565 1_565
S01 Ag02 Te02 113.4 1_565 .
S01 Ag02 Ag01 76.57(2) 1_565 1_565
S01 Ag02 Ag01 170.01(4) 1_565 .
S01 Ag02 Ag02 53.767(14) 1_565 3_565
S01 Ag02 Ag02 53.767(14) 1_565 3_665
S01 Ag02 Ag02 126.233(14) 1_565 3
S01 Ag02 Ag02 126.233(14) 1_565 3_655

loop_
_geom_bond_atom_site_label_1
_geom_bond_atom_site_label_2
_geom_bond_distance
_geom_bond_site_symmetry_2
Te01 Ag01 3.1563(4) .
Te01 Ag01 3.1563(4) 1_565
Te01 Ag01 3.1563(4) 1_655
Te01 Ag01 3.1563(4) 1_665
Te01 Ag02 3.0657(8) 3_665
Te01 Ag02 3.0657(8) 11_566
Te01 Ag02 3.0657(8) 9_666
Te01 Ag02 3.0657(8) 9_566
Te01 Ag02 3.0657(8) 11_556
Te01 Ag02 3.0657(8) 1_655
Te01 Ag02 3.0657(8) .
Te01 Ag02 3.0657(8) 3_655
Te02 Ag02 2.6700(9) 3_655
Te02 Ag02 2.6700(9) .
Te02 Ag02 2.6700(9) 1_545
Te02 Ag02 2.6700(9) 3
Ag01 Te01 3.1563(4) 1_455
Ag01 Te01 3.1563(4) 1_445
Ag01 Te01 3.1563(4) 1_545
Ag01 Ag02 3.0657(8) 11_456
Ag01 Ag02 3.0657(8) 3
Ag01 Ag02 3.0657(8) .
Ag01 Ag02 3.0657(8) 9_566
Ag01 Ag02 3.0657(8) 9_556
Ag01 Ag02 3.0657(8) 11_556
Ag01 Ag02 3.0657(8) 3_655
Ag01 Ag02 3.0657(8) 1_545
Ag02 Te01 3.0657(8) 1_455
Ag02 Te02 2.6700(9) 1_565
Ag02 Ag01 3.0657(8) 1_565
Ag02 Ag02 3.1563(4) 3_655
Ag02 Ag02 3.1563(4) 3_665
Ag02 Ag02 3.1563(4) 3_565
Ag02 Ag02 3.1563(4) 3
Ag02 S01 2.6700(9) 1_565
